data_9005625
loop_
_publ_author_name
'Holtstam, D.'
'Norrestam, R.'
'Andersson, U. B.'

_publ_section_title
;Percleveite-(Ce) - a new lanthanide disilicate mineral from Bastnas,
 Skinnskatteberg, Sweden Locality: Bastnas, Skinnskatteberg, Sweden
;
_journal_name_full 'European Journal of Mineralogy'
_journal_page_first 725
_journal_page_last 731
_journal_paper_doi 10.1127/0935-1221/2003/0015-0725
_journal_volume 15
_journal_year 2003
_chemical_compound_source 'Bastnas, Skinnskatteberg, Sweden'
_chemical_formula_sum 'Ho0.275 La1.725 O7 Si2'
_chemical_name_mineral Percleveite-(Ce)
_space_group_IT_number 76
_symmetry_space_group_name_Hall 'P 4w'
_symmetry_space_group_name_H-M 'P 41'
_cell_angle_alpha 90
_cell_angle_beta 90
_cell_angle_gamma 90
_cell_length_a 6.7805
_cell_length_b 6.7805
_cell_length_c 24.689
_cell_formula_units_Z 8
_cell_volume 1135.081
_database_code_amcsd 0007015
_exptl_crystal_density_diffrn 5.303
_cod_original_formula_sum '(La1.725 Ho.275) Si2 O7'
_cod_database_code 9005625

loop_
_space_group_symop_operation_xyz
x,y,z
-y,x,1/4+z
-x,-y,1/2+z
y,-x,3/4+z

loop_
_atom_site_label
_atom_site_fract_x
_atom_site_fract_y
_atom_site_fract_z
_atom_site_occupancy
_atom_site_U_iso_or_equiv
La1 0.77060 0.29530 0.00000 0.82000 0.01500
Ho1 0.77060 0.29530 0.00000 0.18000 0.01500
La2 0.52280 0.16790 0.14732 0.83000 0.01110
Ho2 0.52280 0.16790 0.14732 0.17000 0.01110
La3 0.34280 0.91890 0.00098 0.94000 0.01360
Ho3 0.34280 0.91890 0.00098 0.06000 0.01360
La4 0.12520 0.76150 0.13878 0.86000 0.01220
Ho4 0.12520 0.76150 0.13878 0.14000 0.01220
Si1 0.85680 0.76450 0.01440 1.00000 0.00800
Si2 0.60390 0.69570 0.11280 1.00000 0.00610
Si3 0.26820 0.38100 0.02200 1.00000 0.01120
Si4 0.01540 0.28920 0.12070 1.00000 0.00640
O1 0.89300 0.60900 -0.03400 1.00000 0.01200
O2 0.72500 0.94500 -0.00960 1.00000 0.01400
O3 0.04700 0.84300 0.04510 1.00000 0.00400
O4 0.72900 0.62300 0.05810 1.00000 0.00800
O5 0.49300 0.51600 0.13820 1.00000 0.01900
O6 0.44300 0.85600 0.09390 1.00000 0.01200
O7 0.75300 0.81400 0.15420 1.00000 0.00500
O8 0.33500 0.57300 -0.00890 1.00000 0.00800
O9 0.45000 0.23400 0.03910 1.00000 0.00900
O10 0.13200 0.24400 -0.01900 1.00000 0.01100
O11 0.12800 0.42900 0.07620 1.00000 0.01500
O12 0.98100 0.44800 0.16660 1.00000 0.02300
O13 0.15800 0.12400 0.14420 1.00000 0.01300
O14 0.82200 0.20800 0.09250 1.00000 0.01400

loop_
_cod_related_entry_id
_cod_related_entry_database
_cod_related_entry_code
1 AMCSD 0007015
